data_1504043
loop_
_publ_author_name
'Lohse, Andrew G.'
'Hsung, Richard P.'

_publ_section_title
;
 Thermal intramolecular [4 + 2] cycloadditions of allenamides: a
 stereoselective tandem propargyl amide isomerization-cycloaddition.
;
_journal_issue 15
_journal_name_full 'Organic letters'
_journal_page_first 3430
_journal_page_last 3433
_journal_paper_doi 10.1021/ol901283m
_journal_volume 11
_journal_year 2009
_chemical_formula_moiety 'C15 H14 N2 O5 S'
_chemical_formula_sum 'C15 H14 N2 O5 S'
_chemical_formula_weight 334.34
_chemical_name_common 09026a
_chemical_name_systematic
; 
 ? 
;
_space_group_IT_number 14
_symmetry_cell_setting monoclinic
_symmetry_space_group_name_Hall '-P 2ybc'
_symmetry_space_group_name_H-M 'P 1 21/c 1'
_atom_sites_solution_hydrogens geom
_atom_sites_solution_primary direct
_atom_sites_solution_secondary difmap
_audit_creation_method SHELXL-97
_cell_angle_alpha 90.00
_cell_angle_beta 106.703(2)
_cell_angle_gamma 90.00
_cell_formula_units_Z 4
_cell_length_a 12.1557(15)
_cell_length_b 12.1854(15)
_cell_length_c 10.5038(13)
_cell_measurement_reflns_used 2927
_cell_measurement_temperature 173(2)
_cell_measurement_theta_max 27.36
_cell_measurement_theta_min 2.42
_cell_volume 1490.2(3)
_computing_cell_refinement 'Bruker SMART'
_computing_data_collection 'Bruker SMART'
_computing_data_reduction 'Bruker SAINT'
_computing_molecular_graphics 'Bruker SHELXTL'
_computing_publication_material 'Bruker SHELXTL'
_computing_structure_refinement 'Bruker SHELXTL'
_computing_structure_solution 'Bruker SHELXTL'
_diffrn_ambient_temperature 173(2)
_diffrn_measured_fraction_theta_full 1.000
_diffrn_measured_fraction_theta_max 1.000
_diffrn_measurement_device_type 'CCD area detector'
_diffrn_measurement_method 'phi and omega scans'
_diffrn_radiation_monochromator graphite
_diffrn_radiation_source 'sealed tube'
_diffrn_radiation_type MoK\a
_diffrn_radiation_wavelength 0.71073
_diffrn_reflns_av_R_equivalents 0.0325
_diffrn_reflns_av_sigmaI/netI 0.0222
_diffrn_reflns_limit_h_max 14
_diffrn_reflns_limit_h_min -15
_diffrn_reflns_limit_k_max 15
_diffrn_reflns_limit_k_min 0
_diffrn_reflns_limit_l_max 13
_diffrn_reflns_limit_l_min 0
_diffrn_reflns_number 15187
_diffrn_reflns_theta_full 26.37
_diffrn_reflns_theta_max 26.37
_diffrn_reflns_theta_min 1.75
_exptl_absorpt_coefficient_mu 0.246
_exptl_absorpt_correction_T_max 0.9525
_exptl_absorpt_correction_T_min 0.8975
_exptl_absorpt_correction_type multi-scan
_exptl_absorpt_process_details 'SADABS (Sheldrick, 2008)'
_exptl_crystal_colour Yellow
_exptl_crystal_density_diffrn 1.490
_exptl_crystal_density_method 'not measured'
_exptl_crystal_description Block
_exptl_crystal_F_000 696
_exptl_crystal_size_max 0.45
_exptl_crystal_size_mid 0.40
_exptl_crystal_size_min 0.20
_refine_diff_density_max 0.461
_refine_diff_density_min -0.288
_refine_diff_density_rms 0.054
_refine_ls_extinction_method none
_refine_ls_goodness_of_fit_ref 1.043
_refine_ls_hydrogen_treatment constr
_refine_ls_matrix_type full
_refine_ls_number_parameters 208
_refine_ls_number_reflns 3045
_refine_ls_number_restraints 0
_refine_ls_restrained_S_all 1.043
_refine_ls_R_factor_all 0.0534
_refine_ls_R_factor_gt 0.0406
_refine_ls_shift/su_max 0.000
_refine_ls_shift/su_mean 0.000
_refine_ls_structure_factor_coef Fsqd
_refine_ls_weighting_details 'calc w=1/[\s^2^(Fo^2^)+(0.0556P)^2^+1.0621P] where P=(Fo^2^+2Fc^2^)/3'
_refine_ls_weighting_scheme calc
_refine_ls_wR_factor_gt 0.1046
_refine_ls_wR_factor_ref 0.1161
_reflns_number_gt 2512
_reflns_number_total 3045
_reflns_threshold_expression >2sigma(I)
_cod_data_source_file ol901283m_si_003.cif
_cod_data_source_block 09026a
_cod_depositor_comments
;
The following automatic conversions were performed:

'_symmetry_cell_setting' value 'Monoclinic' changed to 'monoclinic'
according to /home/saulius/struct/CIF-dictionaries/cif_core.dic
dictionary named 'cif_core.dic' version 2.4.2 from
2011-04-26.

'_exptl_absorpt_correction_type' value 'Multi-scan'
changed to 'multi-scan' according to
/home/saulius/struct/CIF-dictionaries/cif_core.dic dictionary named
'cif_core.dic' version 2.4.2 from 2011-04-26.

Automatic conversion script
Id: cif_fix_values 1715 2011-07-08 13:25:40Z adriana 
;
_cod_original_sg_symbol_H-M P2(1)/c
_cod_database_code 1504043

loop_
_symmetry_equiv_pos_as_xyz
'x, y, z'
'-x, y+1/2, -z+1/2'
'-x, -y, -z'
'x, -y-1/2, z-1/2'

loop_
_atom_site_label
_atom_site_type_symbol
_atom_site_fract_x
_atom_site_fract_y
_atom_site_fract_z
_atom_site_U_iso_or_equiv
_atom_site_adp_type
_atom_site_occupancy
_atom_site_symmetry_multiplicity
_atom_site_calc_flag
_atom_site_refinement_flags
S1 S 0.43777(4) 0.12962(4) 0.23209(5) 0.03055(16) Uani 1 1 d .
O1 O 0.09063(14) 0.17042(15) -0.25431(15) 0.0469(4) Uani 1 1 d .
O2 O 0.44120(13) 0.23669(12) 0.28853(15) 0.0384(4) Uani 1 1 d .
O3 O 0.53931(12) 0.08361(14) 0.21095(15) 0.0423(4) Uani 1 1 d .
O4 O 0.20310(16) -0.14395(15) 0.63402(17) 0.0548(5) Uani 1 1 d .
O5 O 0.2566(2) -0.27946(15) 0.5355(2) 0.0709(6) Uani 1 1 d .
N1 N 0.34011(14) 0.13148(13) 0.08794(16) 0.0299(4) Uani 1 1 d .
N2 N 0.24954(16) -0.18131(16) 0.55550(19) 0.0415(5) Uani 1 1 d .
C1 C 0.23708(17) 0.19186(16) 0.07500(19) 0.0301(4) Uani 1 1 d .
H1A H 0.2334 0.2431 0.1418 0.036 Uiso 1 1 calc R
C2 C 0.14686(18) 0.17717(17) -0.0288(2) 0.0329(4) Uani 1 1 d .
C3 C 0.0357(2) 0.2411(2) -0.0750(2) 0.0461(6) Uani 1 1 d .
H3A H 0.0493 0.3208 -0.0807 0.055 Uiso 1 1 calc R
H3B H -0.0148 0.2282 -0.0175 0.055 Uiso 1 1 calc R
C4 C -0.0130(2) 0.1881(2) -0.2148(2) 0.0497(6) Uani 1 1 d .
H4A H -0.0741 0.2317 -0.2790 0.060 Uiso 1 1 calc R
C5 C -0.0462(2) 0.0732(2) -0.1924(2) 0.0545(7) Uani 1 1 d .
H5A H -0.1219 0.0454 -0.2078 0.065 Uiso 1 1 calc R
C6 C 0.0501(2) 0.0180(2) -0.1471(2) 0.0481(6) Uani 1 1 d .
H6A H 0.0582 -0.0572 -0.1224 0.058 Uiso 1 1 calc R
C7 C 0.14605(19) 0.09974(18) -0.1424(2) 0.0366(5) Uani 1 1 d .
C8 C 0.2643(2) 0.06217(19) -0.1400(2) 0.0410(5) Uani 1 1 d .
H8A H 0.3049 0.1213 -0.1730 0.049 Uiso 1 1 calc R
H8B H 0.2592 -0.0028 -0.1980 0.049 Uiso 1 1 calc R
C9 C 0.32952(19) 0.03321(17) 0.0022(2) 0.0365(5) Uani 1 1 d .
H9A H 0.2883 -0.0255 0.0350 0.044 Uiso 1 1 calc R
H9B H 0.4069 0.0056 0.0057 0.044 Uiso 1 1 calc R
C10 C 0.38675(16) 0.03777(15) 0.33249(19) 0.0275(4) Uani 1 1 d .
C11 C 0.32157(18) 0.07803(16) 0.4115(2) 0.0330(4) Uani 1 1 d .
H11A H 0.3078 0.1546 0.4145 0.040 Uiso 1 1 calc R
C12 C 0.27697(18) 0.00635(17) 0.4858(2) 0.0351(5) Uani 1 1 d .
H12A H 0.2328 0.0323 0.5410 0.042 Uiso 1 1 calc R
C13 C 0.29862(17) -0.10460(16) 0.47726(19) 0.0313(4) Uani 1 1 d .
C14 C 0.36258(19) -0.14628(17) 0.3993(2) 0.0363(5) Uani 1 1 d .
H14A H 0.3752 -0.2230 0.3959 0.044 Uiso 1 1 calc R
C15 C 0.40790(18) -0.07411(17) 0.3263(2) 0.0340(4) Uani 1 1 d .
H15A H 0.4530 -0.1005 0.2724 0.041 Uiso 1 1 calc R

loop_
_atom_site_aniso_label
_atom_site_aniso_U_11
_atom_site_aniso_U_22
_atom_site_aniso_U_33
_atom_site_aniso_U_23
_atom_site_aniso_U_13
_atom_site_aniso_U_12
S1 0.0262(3) 0.0315(3) 0.0328(3) 0.00104(19) 0.00674(19) -0.00226(19)
O1 0.0445(9) 0.0602(11) 0.0337(8) 0.0145(7) 0.0076(7) 0.0012(8)
O2 0.0421(9) 0.0300(8) 0.0413(8) -0.0018(6) 0.0090(7) -0.0097(6)
O3 0.0266(8) 0.0563(10) 0.0447(9) 0.0040(8) 0.0115(6) 0.0025(7)
O4 0.0620(12) 0.0594(11) 0.0482(10) -0.0079(8) 0.0243(9) -0.0276(9)
O5 0.0947(16) 0.0305(9) 0.0998(16) 0.0161(10) 0.0475(13) 0.0010(9)
N1 0.0318(9) 0.0268(8) 0.0306(8) -0.0002(7) 0.0080(7) 0.0038(7)
N2 0.0392(10) 0.0395(11) 0.0412(10) 0.0052(8) 0.0041(8) -0.0086(8)
C1 0.0323(11) 0.0251(9) 0.0334(10) 0.0002(8) 0.0104(8) 0.0031(8)
C2 0.0333(11) 0.0307(10) 0.0359(10) 0.0040(8) 0.0121(9) 0.0023(8)
C3 0.0366(12) 0.0508(14) 0.0461(13) 0.0018(11) 0.0044(10) 0.0092(10)
C4 0.0345(12) 0.0657(17) 0.0438(13) 0.0103(12) 0.0033(10) 0.0061(11)
C5 0.0409(14) 0.0762(19) 0.0412(13) -0.0002(13) 0.0034(11) -0.0170(13)
C6 0.0573(16) 0.0430(13) 0.0382(12) -0.0017(10) 0.0047(11) -0.0160(11)
C7 0.0389(12) 0.0389(11) 0.0292(10) 0.0024(9) 0.0054(9) -0.0006(9)
C8 0.0472(13) 0.0409(12) 0.0355(11) -0.0056(9) 0.0128(10) 0.0014(10)
C9 0.0404(12) 0.0310(11) 0.0373(11) -0.0046(9) 0.0098(9) 0.0056(9)
C10 0.0244(9) 0.0263(9) 0.0287(9) 0.0001(7) 0.0025(7) -0.0010(7)
C11 0.0387(11) 0.0243(10) 0.0366(10) -0.0032(8) 0.0119(9) -0.0006(8)
C12 0.0387(12) 0.0338(11) 0.0340(10) -0.0052(8) 0.0122(9) -0.0026(9)
C13 0.0285(10) 0.0300(10) 0.0310(10) 0.0020(8) 0.0017(8) -0.0042(8)
C14 0.0393(12) 0.0249(10) 0.0410(11) 0.0022(8) 0.0056(9) 0.0048(8)
C15 0.0328(11) 0.0314(10) 0.0371(11) -0.0009(9) 0.0093(9) 0.0072(8)

loop_
_atom_type_symbol
_atom_type_description
_atom_type_scat_dispersion_real
_atom_type_scat_dispersion_imag
_atom_type_scat_source
C C 0.0033 0.0016 'International Tables Vol C Tables 4.2.6.8 and 6.1.1.4'
H H 0.0000 0.0000 'International Tables Vol C Tables 4.2.6.8 and 6.1.1.4'
N N 0.0061 0.0033 'International Tables Vol C Tables 4.2.6.8 and 6.1.1.4'
O O 0.0106 0.0060 'International Tables Vol C Tables 4.2.6.8 and 6.1.1.4'
S S 0.1246 0.1234 'International Tables Vol C Tables 4.2.6.8 and 6.1.1.4'

loop_
_geom_angle_atom_site_label_1
_geom_angle_atom_site_label_2
_geom_angle_atom_site_label_3
_geom_angle
O2 S1 O3 119.93(10)
O2 S1 N1 107.38(9)
O3 S1 N1 106.93(9)
O2 S1 C10 107.70(9)
O3 S1 C10 108.11(9)
N1 S1 C10 105.99(9)
C4 O1 C7 95.47(16)
C1 N1 C9 116.04(16)
C1 N1 S1 118.69(13)
C9 N1 S1 117.72(13)
O4 N2 O5 123.6(2)
O4 N2 C13 118.76(19)
O5 N2 C13 117.6(2)
C2 C1 N1 120.56(18)
C2 C1 H1A 119.7
N1 C1 H1A 119.7
C1 C2 C3 130.5(2)
C1 C2 C7 123.39(19)
C3 C2 C7 105.32(18)
C2 C3 C4 98.70(19)
C2 C3 H3A 112.0
C4 C3 H3A 112.0
C2 C3 H3B 112.0
C4 C3 H3B 112.0
H3A C3 H3B 109.7
O1 C4 C5 101.6(2)
O1 C4 C3 101.83(18)
C5 C4 C3 106.7(2)
O1 C4 H4A 115.0
C5 C4 H4A 115.0
C3 C4 H4A 115.0
C6 C5 C4 106.5(2)
C6 C5 H5A 126.8
C4 C5 H5A 126.8
C5 C6 C7 105.7(2)
C5 C6 H6A 127.1
C7 C6 H6A 127.1
O1 C7 C8 114.37(17)
O1 C7 C2 99.42(17)
C8 C7 C2 112.69(18)
O1 C7 C6 100.87(17)
C8 C7 C6 121.4(2)
C2 C7 C6 105.27(18)
C7 C8 C9 108.32(17)
C7 C8 H8A 110.0
C9 C8 H8A 110.0
C7 C8 H8B 110.0
C9 C8 H8B 110.0
H8A C8 H8B 108.4
N1 C9 C8 109.86(17)
N1 C9 H9A 109.7
C8 C9 H9A 109.7
N1 C9 H9B 109.7
C8 C9 H9B 109.7
H9A C9 H9B 108.2
C11 C10 C15 121.18(18)
C11 C10 S1 119.36(15)
C15 C10 S1 119.39(15)
C12 C11 C10 119.81(18)
C12 C11 H11A 120.1
C10 C11 H11A 120.1
C11 C12 C13 117.91(19)
C11 C12 H12A 121.0
C13 C12 H12A 121.0
C14 C13 C12 123.25(19)
C14 C13 N2 118.94(19)
C12 C13 N2 117.81(19)
C13 C14 C15 118.59(19)
C13 C14 H14A 120.7
C15 C14 H14A 120.7
C14 C15 C10 119.27(19)
C14 C15 H15A 120.4
C10 C15 H15A 120.4

loop_
_geom_bond_atom_site_label_1
_geom_bond_atom_site_label_2
_geom_bond_distance
S1 O2 1.4286(15)
S1 O3 1.4299(15)
S1 N1 1.6338(17)
S1 C10 1.768(2)
O1 C4 1.451(3)
O1 C7 1.456(3)
O4 N2 1.214(3)
O5 N2 1.222(3)
N1 C1 1.425(2)
N1 C9 1.481(3)
N2 C13 1.479(3)
C1 C2 1.318(3)
C1 H1A 0.9500
C2 C3 1.514(3)
C2 C7 1.519(3)
C3 C4 1.557(3)
C3 H3A 0.9900
C3 H3B 0.9900
C4 C5 1.495(4)
C4 H4A 1.0000
C5 C6 1.315(4)
C5 H5A 0.9500
C6 C7 1.523(3)
C6 H6A 0.9500
C7 C8 1.502(3)
C8 C9 1.518(3)
C8 H8A 0.9900
C8 H8B 0.9900
C9 H9A 0.9900
C9 H9B 0.9900
C10 C11 1.391(3)
C10 C15 1.392(3)
C11 C12 1.381(3)
C11 H11A 0.9500
C12 C13 1.385(3)
C12 H12A 0.9500
C13 C14 1.378(3)
C14 C15 1.381(3)
C14 H14A 0.9500
C15 H15A 0.9500

loop_
_geom_torsion_atom_site_label_1
_geom_torsion_atom_site_label_2
_geom_torsion_atom_site_label_3
_geom_torsion_atom_site_label_4
_geom_torsion
O2 S1 N1 C1 -38.48(17)
O3 S1 N1 C1 -168.41(14)
C10 S1 N1 C1 76.43(16)
O2 S1 N1 C9 173.00(14)
O3 S1 N1 C9 43.06(17)
C10 S1 N1 C9 -72.10(16)
C9 N1 C1 C2 -16.4(3)
S1 N1 C1 C2 -165.46(16)
N1 C1 C2 C3 -170.2(2)
N1 C1 C2 C7 -2.0(3)
C1 C2 C3 C4 169.4(2)
C7 C2 C3 C4 -0.3(2)
C7 O1 C4 C5 -50.7(2)
C7 O1 C4 C3 59.3(2)
C2 C3 C4 O1 -35.9(2)
C2 C3 C4 C5 70.2(2)
O1 C4 C5 C6 33.2(2)
C3 C4 C5 C6 -73.0(3)
C4 C5 C6 C7 -0.7(3)
C4 O1 C7 C8 -178.16(19)
C4 O1 C7 C2 -57.87(19)
C4 O1 C7 C6 49.8(2)
C1 C2 C7 O1 -134.7(2)
C3 C2 C7 O1 36.0(2)
C1 C2 C7 C8 -13.2(3)
C3 C2 C7 C8 157.53(19)
C1 C2 C7 C6 121.2(2)
C3 C2 C7 C6 -68.1(2)
C5 C6 C7 O1 -31.9(2)
C5 C6 C7 C8 -159.5(2)
C5 C6 C7 C2 71.1(2)
O1 C7 C8 C9 156.24(18)
C2 C7 C8 C9 43.7(2)
C6 C7 C8 C9 -82.5(2)
C1 N1 C9 C8 48.6(2)
S1 N1 C9 C8 -162.06(15)
C7 C8 C9 N1 -61.4(2)
O2 S1 C10 C11 22.88(18)
O3 S1 C10 C11 153.83(16)
N1 S1 C10 C11 -91.81(17)
O2 S1 C10 C15 -160.13(16)
O3 S1 C10 C15 -29.18(19)
N1 S1 C10 C15 85.18(17)
C15 C10 C11 C12 0.2(3)
S1 C10 C11 C12 177.10(16)
C10 C11 C12 C13 -0.6(3)
C11 C12 C13 C14 0.4(3)
C11 C12 C13 N2 -179.24(18)
O4 N2 C13 C14 172.8(2)
O5 N2 C13 C14 -8.4(3)
O4 N2 C13 C12 -7.6(3)
O5 N2 C13 C12 171.2(2)
C12 C13 C14 C15 0.3(3)
N2 C13 C14 C15 179.85(18)
C13 C14 C15 C10 -0.7(3)
C11 C10 C15 C14 0.5(3)
S1 C10 C15 C14 -176.47(15)
